data_7011960
loop_
_publ_author_name
'Christopher J. Adams'
'Ian M. Bartlett'
'Neil G. Connelly'
'David J. Harding'
'Owen D. Hayward'
'Antonio J. Mart\'in'
'A. Guy Orpen'
'Michael J. Quayle'
'Philip H. Rieger'

_publ_section_title
;
 Redox routes to arenechromium complexes of two-, three- and
 four-electron alkynes; structure and bonding in paramagnetic
 [Cr(CO)L(\h-RCCR)(\h-arene)]+
;
_journal_issue 22
_journal_name_full 'J. Chem. Soc., Dalton Trans.'
_journal_page_first 4281
_journal_page_last 4288
_journal_paper_doi 10.1039/b206177p
_journal_year 2002
_chemical_formula_sum 'C30 H32 Cr F6 O4 P'
_chemical_formula_weight 653.53
_space_group_IT_number 14
_symmetry_cell_setting monoclinic
_symmetry_space_group_name_Hall '-P 2ybc'
_symmetry_space_group_name_H-M 'P 1 21/c 1'
_atom_sites_solution_hydrogens geom
_atom_sites_solution_primary direct
_atom_sites_solution_secondary difmap
_audit_creation_method SHELXL-97
_cell_angle_alpha 90.00
_cell_angle_beta 97.00(3)
_cell_angle_gamma 90.00
_cell_formula_units_Z 4
_cell_length_a 8.9707(18)
_cell_length_b 18.592(4)
_cell_length_c 17.104(3)
_cell_measurement_reflns_used 197
_cell_measurement_temperature 293(2)
_cell_volume 2831.4(10)
_computing_cell_refinement 'Bruker SMART'
_computing_data_collection 'Bruker SMART'
_computing_data_reduction 'Bruker SHELXTL'
_computing_molecular_graphics 'Bruker SHELXTL'
_computing_publication_material 'Bruker SHELXTL'
_computing_structure_refinement 'SHELXL-97 (Sheldrick, 1997)'
_computing_structure_solution 'SHELXS-97 (Sheldrick, 1990)'
_diffrn_ambient_temperature 293(2)
_diffrn_measured_fraction_theta_full 0.965
_diffrn_measured_fraction_theta_max 0.965
_diffrn_measurement_device_type 'CCD area detector'
_diffrn_measurement_method 'omega scans with narrow frames'
_diffrn_radiation_monochromator graphite
_diffrn_radiation_source 'fine-focus sealed tube'
_diffrn_radiation_type MoK\a
_diffrn_radiation_wavelength 0.71073
_diffrn_reflns_av_R_equivalents 0.0577
_diffrn_reflns_av_sigmaI/netI 0.0529
_diffrn_reflns_limit_h_max 9
_diffrn_reflns_limit_h_min -9
_diffrn_reflns_limit_k_max 19
_diffrn_reflns_limit_k_min -20
_diffrn_reflns_limit_l_max 13
_diffrn_reflns_limit_l_min -18
_diffrn_reflns_number 10012
_diffrn_reflns_theta_full 23.28
_diffrn_reflns_theta_max 23.28
_diffrn_reflns_theta_min 1.62
_diffrn_standards_decay_% 0
_exptl_absorpt_coefficient_mu 0.536
_exptl_absorpt_correction_T_max 0.714
_exptl_absorpt_correction_T_min 0.419
_exptl_absorpt_correction_type multi-scan
_exptl_absorpt_process_details 'SADABS (Sheldrick 1996)'
_exptl_crystal_colour black
_exptl_crystal_density_diffrn 1.533
_exptl_crystal_density_method 'not measured'
_exptl_crystal_description block
_exptl_crystal_F_000 1348
_exptl_crystal_size_max 0.5
_exptl_crystal_size_mid 0.3
_exptl_crystal_size_min 0.2
_refine_diff_density_max 0.437
_refine_diff_density_min -0.525
_refine_diff_density_rms 0.084
_refine_ls_extinction_method none
_refine_ls_goodness_of_fit_ref 1.093
_refine_ls_hydrogen_treatment mixed
_refine_ls_matrix_type full
_refine_ls_number_parameters 380
_refine_ls_number_reflns 3920
_refine_ls_number_restraints 0
_refine_ls_restrained_S_all 1.093
_refine_ls_R_factor_all 0.0749
_refine_ls_R_factor_gt 0.0574
_refine_ls_shift/su_max 0.001
_refine_ls_shift/su_mean 0.000
_refine_ls_structure_factor_coef Fsqd
_refine_ls_weighting_details
;
calc w=1/[\s^2^(Fo^2^)+(0.0546P)^2^+8.7062P] where 
P=(Fo^2^+2Fc^2^)/3
;
_refine_ls_weighting_scheme calc
_refine_ls_wR_factor_gt 0.1312
_refine_ls_wR_factor_ref 0.1442
_reflns_number_gt 3157
_reflns_number_total 3920
_reflns_threshold_expression >2sigma(I)
_cod_data_source_file b206177p.txt
_cod_data_source_block 3plus
_cod_original_sg_symbol_H-M P2(1)/c
_cod_database_code 7011960

loop_
_symmetry_equiv_pos_as_xyz
'x, y, z'
'-x, y+1/2, -z+1/2'
'-x, -y, -z'
'x, -y-1/2, z-1/2'

loop_
_atom_site_label
_atom_site_type_symbol
_atom_site_fract_x
_atom_site_fract_y
_atom_site_fract_z
_atom_site_U_iso_or_equiv
_atom_site_adp_type
_atom_site_occupancy
_atom_site_symmetry_multiplicity
_atom_site_calc_flag
_atom_site_refinement_flags
_atom_site_disorder_assembly
_atom_site_disorder_group
Cr1 Cr 0.23799(7) 0.74034(4) 0.49812(4) 0.0160(2) Uani 1 1 d . . .
C1 C 0.2851(5) 0.6617(2) 0.4021(3) 0.0210(11) Uani 1 1 d . . .
C2 C 0.1761(5) 0.6305(2) 0.4440(3) 0.0219(11) Uani 1 1 d . . .
C3 C 0.0422(5) 0.6696(2) 0.4549(3) 0.0203(10) Uani 1 1 d . . .
C4 C 0.0144(5) 0.7367(2) 0.4162(3) 0.0201(10) Uani 1 1 d . . .
C5 C 0.1231(5) 0.7684(2) 0.3736(3) 0.0188(10) Uani 1 1 d . . .
C6 C 0.2612(5) 0.7316(2) 0.3674(3) 0.0200(10) Uani 1 1 d . . .
C7 C 0.4261(6) 0.6200(3) 0.3920(3) 0.0302(12) Uani 1 1 d . . .
H7A H 0.4095 0.5913 0.3452 0.045 Uiso 1 1 calc R . .
H7B H 0.4514 0.5893 0.4368 0.045 Uiso 1 1 calc R . .
H7C H 0.5071 0.6530 0.3878 0.045 Uiso 1 1 calc R . .
C8 C 0.2042(6) 0.5555(3) 0.4779(3) 0.0305(12) Uani 1 1 d . . .
H8A H 0.1637 0.5205 0.4399 0.046 Uiso 1 1 calc R . .
H8B H 0.1563 0.5508 0.5248 0.046 Uiso 1 1 calc R . .
H8C H 0.3103 0.5479 0.4903 0.046 Uiso 1 1 calc R . .
C9 C -0.0752(5) 0.6366(3) 0.5010(3) 0.0260(11) Uani 1 1 d . . .
H9A H -0.1449 0.6089 0.4661 0.039 Uiso 1 1 calc R . .
H9B H -0.1282 0.6742 0.5245 0.039 Uiso 1 1 calc R . .
H9C H -0.0268 0.6059 0.5415 0.039 Uiso 1 1 calc R . .
C10 C -0.1330(5) 0.7743(3) 0.4224(3) 0.0317(12) Uani 1 1 d . . .
H10A H -0.2045 0.7612 0.3783 0.048 Uiso 1 1 calc R . .
H10B H -0.1179 0.8254 0.4225 0.048 Uiso 1 1 calc R . .
H10C H -0.1704 0.7602 0.4704 0.048 Uiso 1 1 calc R . .
C11 C 0.0871(5) 0.8388(2) 0.3314(3) 0.0215(11) Uani 1 1 d . . .
H11A H 0.0382 0.8295 0.2793 0.032 Uiso 1 1 calc R . .
H11B H 0.1783 0.8650 0.3281 0.032 Uiso 1 1 calc R . .
H11C H 0.0218 0.8667 0.3600 0.032 Uiso 1 1 calc R . .
C12 C 0.3748(6) 0.7611(3) 0.3173(3) 0.0259(11) Uani 1 1 d . . .
H12A H 0.3484 0.7463 0.2636 0.039 Uiso 1 1 calc R . .
H12B H 0.4728 0.7430 0.3363 0.039 Uiso 1 1 calc R . .
H12C H 0.3755 0.8126 0.3201 0.039 Uiso 1 1 calc R . .
C13 C 0.2407(5) 0.8481(2) 0.5179(3) 0.0183(10) Uani 1 1 d . . .
C21 C 0.2834(5) 0.9142(2) 0.4816(3) 0.0187(10) Uani 1 1 d . . .
C22 C 0.3997(5) 0.9181(2) 0.4345(3) 0.0197(10) Uani 1 1 d . . .
H22A H 0.4561 0.8771 0.4275 0.024 Uiso 1 1 calc R . .
C23 C 0.4333(5) 0.9816(2) 0.3979(3) 0.0215(11) Uani 1 1 d . . .
H23A H 0.5107 0.9831 0.3664 0.026 Uiso 1 1 calc R . .
C24 C 0.3505(5) 1.0427(2) 0.4086(3) 0.0228(11) Uani 1 1 d . . .
C25 C 0.2336(5) 1.0406(2) 0.4562(3) 0.0237(11) Uani 1 1 d . . .
H25A H 0.1780 1.0818 0.4633 0.028 Uiso 1 1 calc R . .
C26 C 0.2018(5) 0.9777(2) 0.4920(3) 0.0203(11) Uani 1 1 d . . .
H26A H 0.1250 0.9767 0.5239 0.024 Uiso 1 1 calc R . .
O3 O 0.3723(4) 1.10830(17) 0.3761(2) 0.0308(9) Uani 1 1 d . . .
C33 C 0.4819(6) 1.1138(3) 0.3224(3) 0.0359(14) Uani 1 1 d . . .
H33A H 0.4860 1.1625 0.3041 0.054 Uiso 1 1 calc R . .
H33B H 0.4550 1.0824 0.2784 0.054 Uiso 1 1 calc R . .
H33C H 0.5785 1.1002 0.3487 0.054 Uiso 1 1 calc R . .
C14 C 0.1660(5) 0.8196(2) 0.5688(3) 0.0182(10) Uani 1 1 d . . .
C27 C 0.0832(5) 0.8361(2) 0.6351(3) 0.0186(10) Uani 1 1 d . . .
C28 C -0.0232(5) 0.7893(2) 0.6614(3) 0.0206(11) Uani 1 1 d . . .
H28A H -0.0359 0.7436 0.6396 0.025 Uiso 1 1 calc R . .
C29 C -0.1091(5) 0.8101(3) 0.7191(3) 0.0204(11) Uani 1 1 d . . .
H29A H -0.1792 0.7785 0.7358 0.024 Uiso 1 1 calc R . .
C30 C -0.0910(5) 0.8779(3) 0.7520(3) 0.0207(11) Uani 1 1 d . . .
C31 C 0.0191(5) 0.9239(3) 0.7305(3) 0.0253(11) Uani 1 1 d . . .
H31A H 0.0348 0.9684 0.7549 0.030 Uiso 1 1 calc R . .
C32 C 0.1052(5) 0.9031(2) 0.6726(3) 0.0216(11) Uani 1 1 d . . .
H32A H 0.1789 0.9339 0.6584 0.026 Uiso 1 1 calc R . .
O4 O -0.1861(4) 0.89589(18) 0.80628(19) 0.0267(8) Uani 1 1 d . . .
C34 C -0.1974(6) 0.9710(3) 0.8242(3) 0.0340(13) Uani 1 1 d . . .
H34A H -0.2664 0.9773 0.8624 0.051 Uiso 1 1 calc R . .
H34B H -0.2331 0.9969 0.7771 0.051 Uiso 1 1 calc R . .
H34C H -0.1004 0.9890 0.8452 0.051 Uiso 1 1 calc R . .
C15 C 0.4498(5) 0.7494(2) 0.5171(3) 0.0203(11) Uani 1 1 d . . .
O1 O 0.5776(4) 0.75476(18) 0.5243(2) 0.0315(9) Uani 1 1 d . . .
C16 C 0.2299(5) 0.6922(2) 0.5932(3) 0.0205(11) Uani 1 1 d . . .
O2 O 0.2167(4) 0.66040(18) 0.6493(2) 0.0273(8) Uani 1 1 d . . .
P P 0.35919(14) 0.39693(7) 0.30522(8) 0.0247(3) Uani 1 1 d . . .
F1 F 0.2923(4) 0.47578(18) 0.2959(2) 0.0705(12) Uani 1 1 d . . .
F2 F 0.2016(4) 0.3669(2) 0.3262(2) 0.0596(10) Uani 1 1 d . . .
F3 F 0.3067(4) 0.38277(19) 0.21394(18) 0.0495(9) Uani 1 1 d . . .
F4 F 0.4278(4) 0.31797(16) 0.3148(2) 0.0510(9) Uani 1 1 d . . .
F5 F 0.4112(4) 0.41073(19) 0.3966(2) 0.0576(10) Uani 1 1 d . . .
F6 F 0.5160(3) 0.4253(2) 0.2839(2) 0.0573(10) Uani 1 1 d . . .

loop_
_atom_site_aniso_label
_atom_site_aniso_U_11
_atom_site_aniso_U_22
_atom_site_aniso_U_33
_atom_site_aniso_U_23
_atom_site_aniso_U_13
_atom_site_aniso_U_12
Cr1 0.0172(4) 0.0154(4) 0.0154(4) 0.0001(3) 0.0026(3) 0.0006(3)
C1 0.029(3) 0.018(2) 0.017(3) -0.006(2) 0.004(2) -0.001(2)
C2 0.031(3) 0.017(2) 0.017(3) 0.001(2) 0.001(2) -0.002(2)
C3 0.025(3) 0.020(3) 0.015(3) -0.005(2) 0.0031(19) -0.004(2)
C4 0.019(2) 0.024(3) 0.017(3) -0.001(2) -0.0018(19) -0.002(2)
C5 0.026(3) 0.018(2) 0.010(3) -0.0031(19) -0.0043(18) -0.004(2)
C6 0.029(3) 0.017(2) 0.013(3) -0.0039(19) 0.0009(19) 0.000(2)
C7 0.037(3) 0.023(3) 0.032(3) -0.002(2) 0.012(2) 0.005(2)
C8 0.044(3) 0.018(3) 0.032(3) 0.006(2) 0.014(2) -0.001(2)
C9 0.031(3) 0.024(3) 0.023(3) -0.004(2) 0.005(2) -0.008(2)
C10 0.023(3) 0.039(3) 0.034(3) 0.006(2) 0.006(2) 0.006(2)
C11 0.021(2) 0.024(3) 0.018(3) 0.003(2) -0.0017(19) -0.002(2)
C12 0.037(3) 0.022(3) 0.021(3) 0.004(2) 0.012(2) -0.001(2)
C13 0.016(2) 0.019(2) 0.019(3) -0.002(2) 0.001(2) -0.0013(19)
C21 0.020(2) 0.019(2) 0.017(3) -0.003(2) -0.0015(19) -0.0020(19)
C22 0.018(2) 0.019(2) 0.021(3) -0.005(2) -0.0023(19) 0.0026(19)
C23 0.021(2) 0.021(3) 0.023(3) -0.003(2) 0.004(2) -0.005(2)
C24 0.023(3) 0.020(3) 0.024(3) 0.005(2) -0.005(2) -0.005(2)
C25 0.020(3) 0.019(3) 0.032(3) 0.000(2) 0.002(2) 0.0035(19)
C26 0.017(2) 0.022(3) 0.021(3) -0.001(2) 0.0003(19) 0.0001(19)
O3 0.030(2) 0.0219(19) 0.040(2) 0.0120(16) 0.0003(16) -0.0019(15)
C33 0.029(3) 0.039(3) 0.040(4) 0.016(3) 0.003(2) -0.014(2)
C14 0.014(2) 0.020(2) 0.019(3) -0.005(2) -0.0033(19) 0.0025(19)
C27 0.019(2) 0.020(2) 0.016(3) -0.003(2) -0.0005(19) 0.0027(19)
C28 0.023(2) 0.019(3) 0.020(3) -0.001(2) 0.000(2) 0.003(2)
C29 0.012(2) 0.030(3) 0.019(3) 0.001(2) 0.0012(19) 0.0011(19)
C30 0.016(2) 0.032(3) 0.014(3) 0.000(2) -0.0001(19) 0.008(2)
C31 0.021(3) 0.022(3) 0.031(3) -0.007(2) -0.001(2) 0.004(2)
C32 0.022(3) 0.026(3) 0.016(3) -0.003(2) -0.0026(19) -0.004(2)
O4 0.0280(18) 0.032(2) 0.020(2) -0.0045(15) 0.0045(14) 0.0088(15)
C34 0.033(3) 0.035(3) 0.034(3) -0.007(2) 0.006(2) 0.008(2)
C15 0.026(3) 0.019(3) 0.016(3) 0.0036(19) 0.004(2) 0.004(2)
O1 0.022(2) 0.038(2) 0.035(2) 0.0026(17) 0.0043(15) 0.0034(16)
C16 0.018(2) 0.020(3) 0.023(3) -0.006(2) 0.000(2) 0.0037(19)
O2 0.030(2) 0.031(2) 0.021(2) 0.0059(16) 0.0047(15) 0.0051(15)
P 0.0248(7) 0.0220(7) 0.0270(8) -0.0036(6) 0.0012(5) -0.0027(5)
F1 0.078(3) 0.037(2) 0.086(3) -0.0088(19) -0.032(2) 0.0264(19)
F2 0.0342(19) 0.092(3) 0.057(2) -0.003(2) 0.0202(17) -0.0137(18)
F3 0.050(2) 0.073(2) 0.0237(19) -0.0082(16) -0.0007(14) -0.0169(18)
F4 0.065(2) 0.0260(17) 0.065(2) 0.0012(16) 0.0186(18) 0.0052(16)
F5 0.070(2) 0.061(2) 0.037(2) -0.0164(17) -0.0140(17) 0.0078(19)
F6 0.0333(19) 0.067(2) 0.068(3) 0.032(2) -0.0068(16) -0.0193(17)

loop_
_atom_type_symbol
_atom_type_description
_atom_type_scat_dispersion_real
_atom_type_scat_dispersion_imag
_atom_type_scat_source
C C 0.0033 0.0016 'International Tables Vol C Tables 4.2.6.8 and 6.1.1.4'
H H 0.0000 0.0000 'International Tables Vol C Tables 4.2.6.8 and 6.1.1.4'
O O 0.0106 0.0060 'International Tables Vol C Tables 4.2.6.8 and 6.1.1.4'
F F 0.0171 0.0103 'International Tables Vol C Tables 4.2.6.8 and 6.1.1.4'
P P 0.1023 0.0942 'International Tables Vol C Tables 4.2.6.8 and 6.1.1.4'
Cr Cr 0.3209 0.6236 'International Tables Vol C Tables 4.2.6.8 and 6.1.1.4'

loop_
_geom_angle_atom_site_label_1
_geom_angle_atom_site_label_2
_geom_angle_atom_site_label_3
_geom_angle
_geom_angle_site_symmetry_1
_geom_angle_site_symmetry_3
_geom_angle_publ_flag
C16 Cr1 C15 92.21(19) . . ?
C16 Cr1 C13 109.21(19) . . ?
C15 Cr1 C13 83.80(18) . . ?
C16 Cr1 C14 77.51(19) . . ?
C15 Cr1 C14 102.43(18) . . ?
C13 Cr1 C14 36.34(18) . . ?
C16 Cr1 C3 83.91(18) . . ?
C15 Cr1 C3 146.69(18) . . ?
C13 Cr1 C3 128.72(17) . . ?
C14 Cr1 C3 108.90(17) . . ?
C16 Cr1 C6 147.12(18) . . ?
C15 Cr1 C6 87.98(18) . . ?
C13 Cr1 C6 103.50(17) . . ?
C14 Cr1 C6 134.45(17) . . ?
C3 Cr1 C6 78.23(16) . . ?
C16 Cr1 C1 110.53(18) . . ?
C15 Cr1 C1 84.87(18) . . ?
C13 Cr1 C1 138.96(18) . . ?
C14 Cr1 C1 169.16(18) . . ?
C3 Cr1 C1 65.95(17) . . ?
C6 Cr1 C1 36.72(16) . . ?
C16 Cr1 C2 83.72(18) . . ?
C15 Cr1 C2 109.77(18) . . ?
C13 Cr1 C2 161.33(18) . . ?
C14 Cr1 C2 143.16(17) . . ?
C3 Cr1 C2 36.95(17) . . ?
C6 Cr1 C2 65.46(16) . . ?
C1 Cr1 C2 35.90(17) . . ?
C16 Cr1 C4 113.10(18) . . ?
C15 Cr1 C4 152.49(18) . . ?
C13 Cr1 C4 97.05(17) . . ?
C14 Cr1 C4 93.80(17) . . ?
C3 Cr1 C4 36.32(17) . . ?
C6 Cr1 C4 65.00(16) . . ?
C1 Cr1 C4 76.49(17) . . ?
C2 Cr1 C4 64.92(17) . . ?
C16 Cr1 C5 148.39(18) . . ?
C15 Cr1 C5 117.57(18) . . ?
C13 Cr1 C5 85.78(17) . . ?
C14 Cr1 C5 104.08(17) . . ?
C3 Cr1 C5 65.50(16) . . ?
C6 Cr1 C5 36.32(16) . . ?
C1 Cr1 C5 65.21(16) . . ?
C2 Cr1 C5 76.62(16) . . ?
C4 Cr1 C5 35.73(16) . . ?
C2 C1 C6 120.4(4) . . ?
C2 C1 C7 119.4(4) . . ?
C6 C1 C7 120.2(4) . . ?
C2 C1 Cr1 72.3(3) . . ?
C6 C1 Cr1 71.6(2) . . ?
C7 C1 Cr1 130.0(3) . . ?
C1 C2 C3 120.1(4) . . ?
C1 C2 C8 118.7(4) . . ?
C3 C2 C8 121.2(4) . . ?
C1 C2 Cr1 71.8(3) . . ?
C3 C2 Cr1 70.1(3) . . ?
C8 C2 Cr1 130.2(3) . . ?
C4 C3 C2 119.1(4) . . ?
C4 C3 C9 120.2(4) . . ?
C2 C3 C9 120.4(4) . . ?
C4 C3 Cr1 74.0(3) . . ?
C2 C3 Cr1 72.9(3) . . ?
C9 C3 Cr1 129.0(3) . . ?
C5 C4 C3 120.9(4) . . ?
C5 C4 C10 120.5(4) . . ?
C3 C4 C10 118.6(4) . . ?
C5 C4 Cr1 72.4(3) . . ?
C3 C4 Cr1 69.6(3) . . ?
C10 C4 Cr1 130.4(3) . . ?
C4 C5 C6 119.8(4) . . ?
C4 C5 C11 119.1(4) . . ?
C6 C5 C11 121.1(4) . . ?
C4 C5 Cr1 71.9(3) . . ?
C6 C5 Cr1 70.5(2) . . ?
C11 C5 Cr1 132.9(3) . . ?
C5 C6 C1 119.3(4) . . ?
C5 C6 C12 121.2(4) . . ?
C1 C6 C12 119.1(4) . . ?
C5 C6 Cr1 73.1(3) . . ?
C1 C6 Cr1 71.7(3) . . ?
C12 C6 Cr1 132.8(3) . . ?
C14 C13 C21 146.2(4) . . ?
C14 C13 Cr1 73.1(3) . . ?
C21 C13 Cr1 139.8(3) . . ?
C22 C21 C26 117.7(4) . . ?
C22 C21 C13 123.1(4) . . ?
C26 C21 C13 119.2(4) . . ?
C23 C22 C21 121.5(4) . . ?
C24 C23 C22 119.4(4) . . ?
O3 C24 C23 125.1(4) . . ?
O3 C24 C25 114.6(4) . . ?
C23 C24 C25 120.4(4) . . ?
C26 C25 C24 119.7(4) . . ?
C25 C26 C21 121.3(4) . . ?
C24 O3 C33 118.0(4) . . ?
C13 C14 C27 143.3(4) . . ?
C13 C14 Cr1 70.6(3) . . ?
C27 C14 Cr1 146.1(3) . . ?
C32 C27 C28 117.7(4) . . ?
C32 C27 C14 118.9(4) . . ?
C28 C27 C14 123.3(4) . . ?
C29 C28 C27 121.1(4) . . ?
C28 C29 C30 119.9(4) . . ?
O4 C30 C29 116.4(4) . . ?
O4 C30 C31 123.2(4) . . ?
C29 C30 C31 120.4(4) . . ?
C32 C31 C30 119.6(4) . . ?
C31 C32 C27 121.1(4) . . ?
C30 O4 C34 116.5(4) . . ?
O1 C15 Cr1 176.4(4) . . ?
O2 C16 Cr1 175.6(4) . . ?
F1 P F6 90.2(2) . . ?
F1 P F4 179.5(2) . . ?
F6 P F4 89.32(19) . . ?
F1 P F5 90.7(2) . . ?
F6 P F5 90.5(2) . . ?
F4 P F5 89.1(2) . . ?
F1 P F3 89.5(2) . . ?
F6 P F3 89.68(19) . . ?
F4 P F3 90.7(2) . . ?
F5 P F3 179.7(2) . . ?
F1 P F2 90.6(2) . . ?
F6 P F2 179.0(2) . . ?
F4 P F2 89.8(2) . . ?
F5 P F2 89.8(2) . . ?
F3 P F2 89.92(19) . . ?

loop_
_geom_bond_atom_site_label_1
_geom_bond_atom_site_label_2
_geom_bond_distance
_geom_bond_site_symmetry_2
_geom_bond_publ_flag
Cr1 C16 1.865(5) . ?
Cr1 C15 1.895(5) . ?
Cr1 C13 2.031(4) . ?
Cr1 C14 2.059(4) . ?
Cr1 C3 2.246(5) . ?
Cr1 C6 2.276(5) . ?
Cr1 C1 2.277(4) . ?
Cr1 C2 2.283(5) . ?
Cr1 C4 2.303(5) . ?
Cr1 C5 2.310(5) . ?
C1 C2 1.405(7) . ?
C1 C6 1.434(6) . ?
C1 C7 1.511(7) . ?
C2 C3 1.436(7) . ?
C2 C8 1.519(6) . ?
C3 C4 1.419(7) . ?
C3 C9 1.520(6) . ?
C4 C5 1.415(6) . ?
C4 C10 1.512(6) . ?
C5 C6 1.430(6) . ?
C5 C11 1.512(6) . ?
C6 C12 1.513(6) . ?
C13 C14 1.276(6) . ?
C13 C21 1.450(6) . ?
C21 C22 1.396(6) . ?
C21 C26 1.412(6) . ?
C22 C23 1.387(6) . ?
C23 C24 1.381(6) . ?
C24 O3 1.365(5) . ?
C24 C25 1.405(7) . ?
C25 C26 1.365(6) . ?
O3 C33 1.428(6) . ?
C14 C27 1.461(6) . ?
C27 C32 1.405(6) . ?
C27 C28 1.405(6) . ?
C28 C29 1.378(6) . ?
C29 C30 1.383(7) . ?
C30 O4 1.376(5) . ?
C30 C31 1.390(7) . ?
C31 C32 1.383(7) . ?
O4 C34 1.436(6) . ?
C15 O1 1.142(5) . ?
C16 O2 1.146(6) . ?
P F1 1.585(3) . ?
P F6 1.586(3) . ?
P F4 1.592(3) . ?
P F5 1.596(4) . ?
P F3 1.597(3) . ?
P F2 1.601(3) . ?
